data_2311312
loop_
_publ_author_name
'Gomes, Ligia R.'
'Low, John Nicolson'
'Cagide, Fernando'
'Gaspar, Alexandra'
'Borges, Fernanda'

_publ_section_title
;
 A comparison of the structures of some 2- and 3-substituted chromone
 derivatives: a structural study on the importance of the secondary
 carboxamide backbone for the inhibitory activity of MAO-B.
;
_journal_issue 'Pt 11'
_journal_name_full 'Acta crystallographica. Section E, Crystallographic communications'
_journal_page_first 1270
_journal_page_last 1277
_journal_paper_doi 10.1107/S2056989015017958
_journal_volume 71
_journal_year 2015
_chemical_formula_iupac 'C14 H13 N O3'
_chemical_formula_moiety 'C14 H13 N O3'
_chemical_formula_sum 'C14 H13 N O3'
_chemical_formula_weight 243.25
_chemical_name_systematic
;
2-(Pyrrolidine-1-carbonyl)-4<i>H</i>-chromen-4-one
;
_space_group_crystal_system orthorhombic
_space_group_IT_number 41
_space_group_name_Hall 'A 2 -2ab'
_space_group_name_H-M_alt 'A e a 2'
_atom_sites_solution_hydrogens geom
_audit_creation_method SHELXL-2014/7
_cell_angle_alpha 90
_cell_angle_beta 90
_cell_angle_gamma 90
_cell_formula_units_Z 8
_cell_length_a 15.337(6)
_cell_length_b 21.940(8)
_cell_length_c 6.808(3)
_cell_measurement_reflns_used 3760
_cell_measurement_temperature 100(2)
_cell_measurement_theta_max 31.2
_cell_measurement_theta_min 2.3
_cell_volume 2290.8(16)
_computing_cell_refinement
;
<i>CrystalClear-SM Expert</i> (Rigaku, 2012)
;
_computing_data_collection
;
<i>CrystalClear-SM Expert</i> (Rigaku, 2012)
;
_computing_data_reduction
;
<i>CrystalClear-SM Expert</i> (Rigaku, 2012)
;
_computing_molecular_graphics
;
Mercury (Macrae <i>et al.</i>,  2006)
;
_computing_publication_material
;
Oscail (McArdle <i>et al.</i>,  2004),
SHELXL-2014/17 (Sheldrick, 2015) and
PLATON (Spek, 2009)
;
_computing_structure_refinement
;
Oscail (McArdle <i>et al.</i>,  2004),
<i>ShelXle</i> (H\"ubschle <i>et al.</i>,  2011) and
SHELXL-2014/17 (Sheldrick, 2015)
;
_computing_structure_solution
;
SHELXS (Sheldrick, 2015),
PLATON (Spek, 2009),
<i>Flipper 25</i> (Oszl\'anyi & S\"ut\>o, 2004) and
Olex2 (Dolomanov <i>et al.</i>, 2009)
;
_diffrn_ambient_temperature 100
_diffrn_detector_area_resol_mean 28.5714
_diffrn_measured_fraction_theta_full 0.999
_diffrn_measured_fraction_theta_max 0.956
_diffrn_measurement_device
;
AFC12 (Right): Kappa 3 circle
;
_diffrn_measurement_device_type
;
Rigaku Saturn724+
;
_diffrn_measurement_method 'profile data from \w-scans'
_diffrn_radiation_monochromator Confocal
_diffrn_radiation_type Mok\a
_diffrn_radiation_wavelength 0.71075
_diffrn_reflns_av_R_equivalents 0.0335
_diffrn_reflns_limit_h_max 17
_diffrn_reflns_limit_h_min -21
_diffrn_reflns_limit_k_max 31
_diffrn_reflns_limit_k_min -29
_diffrn_reflns_limit_l_max 8
_diffrn_reflns_limit_l_min -9
_diffrn_reflns_number 9598
_diffrn_reflns_theta_full 25.000
_diffrn_reflns_theta_max 31.309
_diffrn_reflns_theta_min 2.283
_exptl_absorpt_coefficient_mu 0.100
_exptl_absorpt_correction_T_max 0.9980
_exptl_absorpt_correction_T_min 0.9517
_exptl_absorpt_correction_type multi-scan
_exptl_absorpt_process_details
;
(<i>CrystalClear-SM Expert</i>; Rigaku, 2012)
;
_exptl_crystal_colour colourless
_exptl_crystal_density_diffrn 1.411
_exptl_crystal_description needle
_exptl_crystal_F_000 1024
_exptl_crystal_size_max 0.500
_exptl_crystal_size_mid 0.040
_exptl_crystal_size_min 0.020
_refine_diff_density_max 0.320
_refine_diff_density_min -0.211
_refine_ls_abs_structure_details
;
Flack <i>x</i> determined using 1043 quotients
[(<i>I</i>^+^)-(<i>I</i>^-^)]/[(<i>I</i>^+^)+(<i>I</i>^-^)]
(Parsons <i>et al</i>., 2013)
;
_refine_ls_abs_structure_Flack 1.2(5)
_refine_ls_extinction_method none
_refine_ls_goodness_of_fit_ref 1.112
_refine_ls_hydrogen_treatment constr
_refine_ls_matrix_type full
_refine_ls_number_parameters 163
_refine_ls_number_reflns 3374
_refine_ls_number_restraints 1
_refine_ls_restrained_S_all 1.112
_refine_ls_R_factor_all 0.0555
_refine_ls_R_factor_gt 0.0477
_refine_ls_shift/su_max 0.000
_refine_ls_shift/su_mean 0.000
_refine_ls_structure_factor_coef Fsqd
_refine_ls_weighting_details 'w=1/[\s^2^(Fo^2^)+(0.0386P)^2^+1.0329P] where P=(Fo^2^+2Fc^2^)/3'
_refine_ls_weighting_scheme calc
_refine_ls_wR_factor_gt 0.0978
_refine_ls_wR_factor_ref 0.1020
_reflns_number_gt 3079
_reflns_number_total 3374
_reflns_threshold_expression 'I > 2\s(I)'
_cod_data_source_file lh5791sup1.cif
_cod_data_source_block 4
_cod_original_sg_symbol_Hall 'A 2 -2ac'
_cod_original_sg_symbol_H-M 'A b a 2'
_cod_database_code 2311312
_shelx_space_group_comment
;
The symmetry employed for this shelxl refinement is uniquely defined
by the following loop, which should always be used as a source of
symmetry information in preference to the above space-group names.
They are only intended as comments.
;
_shelx_estimated_absorpt_t_min 0.952
_shelx_estimated_absorpt_t_max 0.998

loop_
_space_group_symop_operation_xyz
'x, y, z'
'-x, -y, z'
'-x+1/2, y, z+1/2'
'x+1/2, -y, z+1/2'
'x, y+1/2, z+1/2'
'-x, -y+1/2, z+1/2'
'-x+1/2, y+1/2, z+1'
'x+1/2, -y+1/2, z+1'

loop_
_atom_site_type_symbol
_atom_site_label
_atom_site_fract_x
_atom_site_fract_y
_atom_site_fract_z
_atom_site_U_iso_or_equiv
_atom_site_adp_type
_atom_site_calc_flag
_atom_site_occupancy
O O1 0.60596(8) 0.22901(6) 0.4803(2) 0.0186(3) Uani d 1
O O2 0.42149(9) 0.32316(7) 0.4657(3) 0.0254(4) Uani d 1
O O4 0.42290(10) 0.09521(7) 0.4038(3) 0.0244(4) Uani d 1
C C2 0.52132(12) 0.24216(9) 0.4484(3) 0.0176(4) Uani d 1
C C3 0.45851(13) 0.19980(9) 0.4233(3) 0.0193(4) Uani d 1
H H3 0.3999 0.2124 0.4038 0.023 Uiso calc 1
C C4 0.47910(13) 0.13519(9) 0.4255(3) 0.0191(4) Uani d 1
C C4A 0.57164(13) 0.12141(9) 0.4559(3) 0.0182(4) Uani d 1
C C5 0.60362(13) 0.06129(9) 0.4609(4) 0.0207(4) Uani d 1
H H5 0.5647 0.0281 0.4423 0.025 Uiso calc 1
C C6 0.69058(14) 0.05020(9) 0.4923(4) 0.0227(5) Uani d 1
H H6 0.7113 0.0094 0.4973 0.027 Uiso calc 1
C C7 0.74912(15) 0.09874(9) 0.5172(4) 0.0220(4) Uani d 1
H H7 0.8093 0.0906 0.5375 0.026 Uiso calc 1
C C8 0.71978(14) 0.15805(9) 0.5122(3) 0.0203(4) Uani d 1
H H8 0.7592 0.1911 0.5286 0.024 Uiso calc 1
C C8A 0.63128(13) 0.16867(9) 0.4826(3) 0.0174(4) Uani d 1
C C21 0.49892(13) 0.30951(9) 0.4482(3) 0.0186(4) Uani d 1
N N211 0.56212(11) 0.35131(7) 0.4300(3) 0.0185(4) Uani d 1
C C212 0.53740(13) 0.41656(8) 0.4348(4) 0.0203(4) Uani d 1
H H21G 0.5017 0.4259 0.5522 0.024 Uiso calc 1
H H21H 0.5043 0.4280 0.3156 0.024 Uiso calc 1
C C213 0.62437(14) 0.44949(9) 0.4428(4) 0.0233(5) Uani d 1
H H21E 0.6442 0.4548 0.5801 0.028 Uiso calc 1
H H21F 0.6207 0.4899 0.3789 0.028 Uiso calc 1
C C214 0.68522(14) 0.40700(10) 0.3296(4) 0.0231(5) Uani d 1
H H21C 0.6780 0.4123 0.1861 0.028 Uiso calc 1
H H21D 0.7469 0.4146 0.3648 0.028 Uiso calc 1
C C215 0.65665(13) 0.34367(9) 0.3941(4) 0.0208(4) Uani d 1
H H21A 0.6676 0.3132 0.2896 0.025 Uiso calc 1
H H21B 0.6874 0.3309 0.5152 0.025 Uiso calc 1

loop_
_atom_site_aniso_label
_atom_site_aniso_U_11
_atom_site_aniso_U_22
_atom_site_aniso_U_33
_atom_site_aniso_U_12
_atom_site_aniso_U_13
_atom_site_aniso_U_23
O1 0.0133(6) 0.0152(6) 0.0271(8) -0.0003(5) -0.0021(6) 0.0001(7)
O2 0.0154(7) 0.0248(7) 0.0360(10) 0.0030(5) -0.0001(7) 0.0003(8)
O4 0.0199(8) 0.0242(7) 0.0289(10) -0.0073(6) 0.0007(7) -0.0016(7)
C2 0.0166(9) 0.0184(8) 0.0177(10) 0.0008(7) 0.0000(8) -0.0008(9)
C3 0.0155(9) 0.0211(9) 0.0213(11) -0.0005(7) 0.0013(8) 0.0010(10)
C4 0.0191(10) 0.0209(9) 0.0173(11) -0.0035(7) 0.0021(8) -0.0006(9)
C4A 0.0188(9) 0.0181(8) 0.0177(11) -0.0024(7) 0.0028(8) 0.0002(9)
C5 0.0212(10) 0.0175(8) 0.0235(11) -0.0027(7) 0.0028(9) 0.0009(9)
C6 0.0245(11) 0.0167(9) 0.0267(12) 0.0018(7) 0.0039(9) 0.0013(10)
C7 0.0185(10) 0.0230(10) 0.0244(12) 0.0018(8) 0.0010(9) 0.0030(10)
C8 0.0179(10) 0.0197(9) 0.0233(11) -0.0014(7) -0.0008(8) 0.0002(9)
C8A 0.0172(9) 0.0161(8) 0.0189(10) 0.0002(7) -0.0004(8) 0.0009(8)
C21 0.0174(9) 0.0199(9) 0.0185(11) 0.0022(7) -0.0011(8) -0.0006(9)
N211 0.0160(8) 0.0163(7) 0.0231(10) 0.0013(6) -0.0010(7) -0.0011(8)
C212 0.0216(10) 0.0167(9) 0.0225(11) 0.0034(7) -0.0021(9) 0.0005(9)
C213 0.0242(10) 0.0165(9) 0.0291(13) -0.0021(7) -0.0011(9) 0.0011(10)
C214 0.0190(11) 0.0238(11) 0.0263(12) -0.0028(8) -0.0009(9) 0.0022(10)
C215 0.0143(9) 0.0185(9) 0.0295(12) 0.0004(7) -0.0004(8) 0.0008(9)

loop_
_atom_type_symbol
_atom_type_description
_atom_type_scat_dispersion_real
_atom_type_scat_dispersion_imag
_atom_type_scat_source
C C 0.0033 0.0016 'International Tables Vol C Tables 4.2.6.8 and 6.1.1.4'
H H 0.0000 0.0000 'International Tables Vol C Tables 4.2.6.8 and 6.1.1.4'
N N 0.0061 0.0033 'International Tables Vol C Tables 4.2.6.8 and 6.1.1.4'
O O 0.0106 0.0060 'International Tables Vol C Tables 4.2.6.8 and 6.1.1.4'

loop_
_geom_angle_atom_site_label_1
_geom_angle_atom_site_label_2
_geom_angle_atom_site_label_3
_geom_angle
C2 O1 C8A 118.59(15)
O1 C2 C3 124.10(18)
O1 C2 C21 115.27(16)
C3 C2 C21 120.60(17)
C2 C3 C4 121.05(19)
C2 C3 H3 119.5
C4 C3 H3 119.5
O4 C4 C3 122.60(19)
O4 C4 C4A 122.99(19)
C3 C4 C4A 114.41(17)
C8A C4A C5 117.71(18)
C8A C4A C4 120.01(18)
C5 C4A C4 122.28(17)
C6 C5 C4A 120.57(18)
C6 C5 H5 119.7
C4A C5 H5 119.7
C5 C6 C7 120.39(19)
C5 C6 H6 119.8
C7 C6 H6 119.8
C8 C7 C6 120.3(2)
C8 C7 H7 119.8
C6 C7 H7 119.8
C7 C8 C8A 118.71(19)
C7 C8 H8 120.6
C8A C8 H8 120.6
O1 C8A C8 115.90(17)
O1 C8A C4A 121.82(17)
C8 C8A C4A 122.28(18)
O2 C21 N211 122.71(18)
O2 C21 C2 117.10(17)
N211 C21 C2 120.19(17)
C21 N211 C215 130.26(16)
C21 N211 C212 118.31(16)
C215 N211 C212 111.34(15)
N211 C212 C213 103.65(16)
N211 C212 H21G 111.0
C213 C212 H21G 111.0
N211 C212 H21H 111.0
C213 C212 H21H 111.0
H21G C212 H21H 109.0
C212 C213 C214 103.19(17)
C212 C213 H21E 111.1
C214 C213 H21E 111.1
C212 C213 H21F 111.1
C214 C213 H21F 111.1
H21E C213 H21F 109.1
C215 C214 C213 103.63(19)
C215 C214 H21C 111.0
C213 C214 H21C 111.0
C215 C214 H21D 111.0
C213 C214 H21D 111.0
H21C C214 H21D 109.0
N211 C215 C214 103.08(17)
N211 C215 H21A 111.1
C214 C215 H21A 111.1
N211 C215 H21B 111.1
C214 C215 H21B 111.1
H21A C215 H21B 109.1

loop_
_geom_bond_atom_site_label_1
_geom_bond_atom_site_label_2
_geom_bond_distance
O1 C2 1.347(2)
O1 C8A 1.380(2)
O2 C21 1.230(2)
O4 C4 1.239(2)
C2 C3 1.349(3)
C2 C21 1.517(3)
C3 C4 1.452(3)
C3 H3 0.9500
C4 C4A 1.466(3)
C4A C8A 1.395(3)
C4A C5 1.408(3)
C5 C6 1.373(3)
C5 H5 0.9500
C6 C7 1.403(3)
C6 H6 0.9500
C7 C8 1.377(3)
C7 H7 0.9500
C8 C8A 1.392(3)
C8 H8 0.9500
C21 N211 1.340(3)
N211 C215 1.480(3)
N211 C212 1.481(2)
C212 C213 1.518(3)
C212 H21G 0.9900
C212 H21H 0.9900
C213 C214 1.528(3)
C213 H21E 0.9900
C213 H21F 0.9900
C214 C215 1.522(3)
C214 H21C 0.9900
C214 H21D 0.9900
C215 H21A 0.9900
C215 H21B 0.9900

loop_
_geom_hbond_atom_site_label_D
_geom_hbond_atom_site_label_H
_geom_hbond_atom_site_label_A
_geom_hbond_site_symmetry_A
_geom_hbond_distance_DH
_geom_hbond_distance_HA
_geom_hbond_distance_DA
_geom_hbond_angle_DHA
C8 H8 O2 8_554 0.95 2.55 3.137(3) 121
C214 H21C O4 6_654 0.99 2.47 3.340(3) 146

loop_
_geom_torsion_atom_site_label_1
_geom_torsion_atom_site_label_2
_geom_torsion_atom_site_label_3
_geom_torsion_atom_site_label_4
_geom_torsion
C8A O1 C2 C3 1.8(3)
C8A O1 C2 C21 179.99(19)
O1 C2 C3 C4 -1.2(4)
C21 C2 C3 C4 -179.3(2)
C2 C3 C4 O4 179.6(2)
C2 C3 C4 C4A -0.2(3)
O4 C4 C4A C8A -178.9(2)
C3 C4 C4A C8A 0.9(3)
O4 C4 C4A C5 0.6(4)
C3 C4 C4A C5 -179.5(2)
C8A C4A C5 C6 0.4(4)
C4 C4A C5 C6 -179.1(2)
C4A C5 C6 C7 -0.9(4)
C5 C6 C7 C8 0.6(4)
C6 C7 C8 C8A 0.1(3)
C2 O1 C8A C8 178.7(2)
C2 O1 C8A C4A -1.0(3)
C7 C8 C8A O1 179.6(2)
C7 C8 C8A C4A -0.7(3)
C5 C4A C8A O1 -179.9(2)
C4 C4A C8A O1 -0.3(3)
C5 C4A C8A C8 0.4(3)
C4 C4A C8A C8 180.0(2)
O1 C2 C21 O2 -163.5(2)
C3 C2 C21 O2 14.8(3)
O1 C2 C21 N211 16.3(3)
C3 C2 C21 N211 -165.4(2)
O2 C21 N211 C215 -175.3(2)
C2 C21 N211 C215 5.0(4)
O2 C21 N211 C212 1.1(3)
C2 C21 N211 C212 -178.7(2)
C21 N211 C212 C213 171.5(2)
C215 N211 C212 C213 -11.5(3)
N211 C212 C213 C214 31.0(2)
C212 C213 C214 C215 -39.4(2)
C21 N211 C215 C214 163.8(2)
C212 N211 C215 C214 -12.8(3)
C213 C214 C215 N211 31.8(2)
